data_4348189
loop_
_publ_author_name
'Hu, Junyi'
'Zhan, Lijie'
'Zhang, Guanyun'
'Zhang, Qun'
'Du, Lin'
'Tung, Chen-Ho'
'Wang, Yifeng'

_publ_section_title
;
 Effects of Substitutional Dopants on the Photoresponse of a
 Polyoxotitanate Cluster.
;
_journal_issue 17
_journal_name_full 'Inorganic chemistry'
_journal_page_first 8493
_journal_page_last 8501
_journal_paper_doi 10.1021/acs.inorgchem.6b01071
_journal_volume 55
_journal_year 2016
_chemical_formula_moiety 'C51 H119 Br Cd O31 Ti11'
_chemical_formula_sum 'C51 H119 Br Cd O31 Ti11'
_chemical_formula_weight 1947.66
_space_group_crystal_system monoclinic
_space_group_IT_number 7
_space_group_name_Hall 'P -2yac'
_space_group_name_H-M_alt 'P 1 n 1'
_atom_sites_solution_hydrogens geom
_atom_sites_solution_primary direct
_audit_creation_date 2016-01-27
_audit_creation_method
;
Olex2 1.2
(compiled 2015.01.26 svn.r3150 for OlexSys, GUI svn.r4998)
;
_cell_angle_alpha 90
_cell_angle_beta 90
_cell_angle_gamma 90
_cell_formula_units_Z 2
_cell_length_a 15.081(4)
_cell_length_b 13.925(3)
_cell_length_c 20.958(5)
_cell_measurement_reflns_used 8106
_cell_measurement_temperature 173(2)
_cell_measurement_theta_max 25.37
_cell_measurement_theta_min 2.70
_cell_volume 4401.2(18)
_computing_molecular_graphics 'Olex2 (Dolomanov et al., 2009)'
_computing_publication_material 'Olex2 (Dolomanov et al., 2009)'
_computing_structure_refinement 'ShelXL (Sheldrick, 2008)'
_computing_structure_solution 'SIR2004 (Burla et al., 2007)'
_diffrn_ambient_temperature 173.15
_diffrn_measured_fraction_theta_full 0.733
_diffrn_measured_fraction_theta_max 0.765
_diffrn_measurement_device_type 'CCD area detector'
_diffrn_measurement_method 'phi and omega scans'
_diffrn_radiation_monochromator graphite
_diffrn_radiation_type MoK\a
_diffrn_radiation_wavelength 0.71073
_diffrn_reflns_av_R_equivalents 0.0455
_diffrn_reflns_av_unetI/netI 0.1653
_diffrn_reflns_Laue_measured_fraction_full 0.733
_diffrn_reflns_Laue_measured_fraction_max 0.765
_diffrn_reflns_limit_h_max 19
_diffrn_reflns_limit_h_min -19
_diffrn_reflns_limit_k_max 17
_diffrn_reflns_limit_k_min -18
_diffrn_reflns_limit_l_max 22
_diffrn_reflns_limit_l_min -27
_diffrn_reflns_number 22869
_diffrn_reflns_point_group_measured_fraction_full 0.597
_diffrn_reflns_point_group_measured_fraction_max 0.613
_diffrn_reflns_theta_full 26.000
_diffrn_reflns_theta_max 27.537
_diffrn_reflns_theta_min 2.701
_exptl_absorpt_coefficient_mu 1.695
_exptl_absorpt_correction_type none
_exptl_crystal_colour colourless
_exptl_crystal_colour_primary colourless
_exptl_crystal_density_diffrn 1.470
_exptl_crystal_description block
_exptl_crystal_F_000 1996
_refine_diff_density_max 1.405
_refine_diff_density_min -0.461
_refine_diff_density_rms 0.094
_refine_ls_abs_structure_details
;
 Flack x determined using 2278 quotients [(I+)-(I-)]/[(I+)+(I-)]
 (Parsons, Flack and Wagner, Acta Cryst. B69 (2013) 249-259).
;
_refine_ls_abs_structure_Flack 0.284(9)
_refine_ls_extinction_method none
_refine_ls_goodness_of_fit_ref 0.888
_refine_ls_hydrogen_treatment constr
_refine_ls_matrix_type full
_refine_ls_number_parameters 827
_refine_ls_number_reflns 12434
_refine_ls_number_restraints 17
_refine_ls_restrained_S_all 0.894
_refine_ls_R_factor_all 0.0901
_refine_ls_R_factor_gt 0.0556
_refine_ls_shift/su_max 0.000
_refine_ls_shift/su_mean 0.000
_refine_ls_structure_factor_coef Fsqd
_refine_ls_weighting_details 'w=1/[\s^2^(Fo^2^)+(0.0393P)^2^] where P=(Fo^2^+2Fc^2^)/3'
_refine_ls_weighting_scheme calc
_refine_ls_wR_factor_gt 0.1237
_refine_ls_wR_factor_ref 0.1326
_reflns_Friedel_coverage 0.600
_reflns_Friedel_fraction_full 0.461
_reflns_Friedel_fraction_max 0.460
_reflns_number_gt 7763
_reflns_number_total 12434
_reflns_threshold_expression 'I > 2\s(I)'
_cod_data_source_file ic6b01071_si_002.cif
_cod_data_source_block {Ti11CdBr}
_cod_original_cell_volume 4401.3(18)
_cod_database_code 4348189
_shelxl_version_number 2014-3
_shelx_space_group_comment
;
The symmetry employed for this shelxl refinement is uniquely defined
by the following loop, which should always be used as a source of
symmetry information in preference to the above space-group names.
They are only intended as comments.
;
_olex2_refinement_description
;
1. Fixed Uiso
 At 1.2 times of:
  All C(H) groups
 At 1.5 times of:
  All C(H,H,H) groups, All C(H,H,H,H,H,H) groups
2. Restrained distances
 C40-C42
 1.5 with sigma of 0.02
 C31-C33
 1.5 with sigma of 0.02
 C36-C34
 1.5 with sigma of 0.02
 C22-C23
 1.5 with sigma of 0.02
 C25-C26
 1.5 with sigma of 0.02
 C34-C36
 1.5 with sigma of 0.02
 C37-C39
 1.5 with sigma of 0.02
 C43-C44
 1.5 with sigma of 0.02
 C49-C51
 1.5 with sigma of 0.02
 C24-C22
 1.5 with sigma of 0.02
 C5-O5
 1.5 with sigma of 0.02
 C5-C2
 0.6 with sigma of 0.02
 C5-C14
 1.5 with sigma of 0.02
 C5-C15
 1.5 with sigma of 0.02
 C2-C15
 1.5 with sigma of 0.02
3. Others
 Fixed Sof: C2(0.5) H2(0.5) C5(0.5) H5(0.5) H14D(0.5) H14E(0.5) H14F(0.5)
 H14A(0.5) H14B(0.5) H14C(0.5) H15D(0.5) H15E(0.5) H15F(0.5) H15A(0.5)
 H15B(0.5) H15C(0.5)
4.a Ternary CH refined with riding coordinates:
 C0AA(H0AA), C1(H1), C1AA(H1AA), C2(H2), C2AA(H2AA), C5(H5), C5AA(H5AA),
 C7(H7), C22(H22), C25(H25), C28(H28), C31(H31), C34(H34), C37(H37), C40(H40),
 C43(H43), C46(H46), C49(H49)
4.b Me refined with riding coordinates:
 C14(H14D,H14E,H14F), C14(H14A,H14B,H14C), C15(H15D,H15E,H15F), C15(H15A,H15B,
 H15C), C23(H23A,H23B,H23C), C24(H24A,H24B,H24C), C32(H32A,H32B,H32C), C33(H33A,
 H33B,H33C), C42(H42A,H42B,H42C)
4.c Idealised Me refined as rotating group:
 C3(H3A,H3B,H3C), C3AA(H3AA,H3AB,H3AC), C4AA(H4AA,H4AB,H4AC), C6AA(H6AA,H6AB,
 H6AC), C7AA(H7AA,H7AB,H7AC), C8(H8A,H8B,H8C), C9(H9A,H9B,H9C), C11(H11A,H11B,
 H11C), C12(H12A,H12B,H12C), C17(H17A,H17B,H17C), C18(H18A,H18B,H18C), C21(H21A,
 H21B,H21C), C26(H26A,H26B,H26C), C27(H27A,H27B,H27C), C29(H29A,H29B,H29C),
 C30(H30A,H30B,H30C), C35(H35A,H35B,H35C), C36(H36A,H36B,H36C), C38(H38A,H38B,
 H38C), C39(H39A,H39B,H39C), C41(H41A,H41B,H41C), C44(H44A,H44B,H44C), C45(H45A,
 H45B,H45C), C47(H47A,H47B,H47C), C48(H48A,H48B,H48C), C50(H50A,H50B,H50C),
 C51(H51A,H51B,H51C)
;
_olex2_submission_special_instructions 'No special instructions were received'

loop_
_space_group_symop_operation_xyz
'x, y, z'
'x+1/2, -y, z+1/2'

loop_
_atom_site_label
_atom_site_type_symbol
_atom_site_fract_x
_atom_site_fract_y
_atom_site_fract_z
_atom_site_U_iso_or_equiv
_atom_site_adp_type
_atom_site_occupancy
_atom_site_site_symmetry_order
_atom_site_calc_flag
_atom_site_refinement_flags_posn
_atom_site_refinement_flags_occupancy
_atom_site_disorder_assembly
_atom_site_disorder_group
Br1 Br 0.30294(10) 0.56491(12) 0.23179(10) 0.0591(5) Uani 1 1 d . . . .
C0AA C -0.2609(10) 0.4326(13) 0.2348(10) 0.055(5) Uani 1 1 d . . . .
H0AA H -0.2499 0.5030 0.2296 0.066 Uiso 1 1 calc R . . .
C1 C 0.1301(10) 0.3526(10) 0.4491(8) 0.038(3) Uiso 1 1 d . . . .
H1 H 0.1809 0.3827 0.4258 0.046 Uiso 1 1 calc R . . .
C1AA C -0.1355(9) 0.2401(10) 0.3987(7) 0.030(3) Uani 1 1 d . . . .
H1AA H -0.1967 0.2182 0.3877 0.036 Uiso 1 1 calc R . . .
C2 C -0.3045(14) 0.133(2) 0.2795(16) 0.041(8) Uiso 0.5 1 d D P A 2
H2 H -0.3048 0.1116 0.2339 0.049 Uiso 0.5 1 calc R P A 2
C2AA C 0.0800(16) 0.6152(14) 0.0197(13) 0.089(7) Uani 1 1 d . . . .
H2AA H 0.0317 0.6607 0.0320 0.107 Uiso 1 1 calc R . . .
C3 C 0.1581(12) 0.2626(13) 0.4711(11) 0.077(6) Uani 1 1 d . . . .
H3A H 0.1140 0.2367 0.5007 0.116 Uiso 1 1 calc GR . . .
H3B H 0.2151 0.2694 0.4931 0.116 Uiso 1 1 calc GR . . .
H3C H 0.1649 0.2188 0.4348 0.116 Uiso 1 1 calc GR . . .
C3AA C 0.1029(11) 0.4213(11) 0.5044(8) 0.053(4) Uani 1 1 d . . . .
H3AA H 0.1112 0.4881 0.4908 0.080 Uiso 1 1 calc GR . . .
H3AB H 0.1400 0.4084 0.5418 0.080 Uiso 1 1 calc GR . . .
H3AC H 0.0405 0.4107 0.5153 0.080 Uiso 1 1 calc GR . . .
C4AA C 0.0886(12) 0.6217(13) -0.0483(10) 0.061(5) Uiso 1 1 d . . . .
H4AA H 0.1515 0.6243 -0.0598 0.092 Uiso 1 1 calc GR . . .
H4AB H 0.0588 0.6799 -0.0635 0.092 Uiso 1 1 calc GR . . .
H4AC H 0.0612 0.5652 -0.0682 0.092 Uiso 1 1 calc GR . . .
C5 C -0.3055(15) 0.1459(18) 0.3104(15) 0.078(14) Uiso 0.5 1 d D P A 1
H5 H -0.3057 0.1687 0.3556 0.094 Uiso 0.5 1 calc R P A 1
C5AA C -0.0035(11) 0.5411(10) 0.3449(8) 0.045(4) Uani 1 1 d . . . .
H5AA H 0.0240 0.5185 0.3856 0.055 Uiso 1 1 calc R . . .
C6AA C 0.0583(11) 0.6127(10) 0.3170(8) 0.044(4) Uani 1 1 d . . . .
H6AA H 0.1157 0.5821 0.3087 0.066 Uiso 1 1 calc GR . . .
H6AB H 0.0663 0.6659 0.3470 0.066 Uiso 1 1 calc GR . . .
H6AC H 0.0337 0.6372 0.2769 0.066 Uiso 1 1 calc GR . . .
C7 C -0.0934(13) 0.6521(10) 0.1649(9) 0.051(5) Uani 1 1 d . . . .
H7 H -0.0292 0.6586 0.1537 0.061 Uiso 1 1 calc R . . .
C7AA C -0.0935(11) 0.5841(11) 0.3623(8) 0.044(4) Uani 1 1 d . . . .
H7AA H -0.1218 0.6098 0.3239 0.066 Uiso 1 1 calc GR . . .
H7AB H -0.0851 0.6359 0.3934 0.066 Uiso 1 1 calc GR . . .
H7AC H -0.1312 0.5341 0.3809 0.066 Uiso 1 1 calc GR . . .
C8 C -0.1189(12) 0.7392(10) 0.2038(9) 0.067(6) Uani 1 1 d . . . .
H8A H -0.1835 0.7410 0.2089 0.101 Uiso 1 1 calc GR . . .
H8B H -0.0991 0.7975 0.1818 0.101 Uiso 1 1 calc GR . . .
H8C H -0.0907 0.7356 0.2458 0.101 Uiso 1 1 calc GR . . .
C9 C -0.1448(12) 0.6405(12) 0.1028(10) 0.059(5) Uani 1 1 d . . . .
H9A H -0.1187 0.5883 0.0777 0.089 Uiso 1 1 calc GR . . .
H9B H -0.1420 0.7004 0.0784 0.089 Uiso 1 1 calc GR . . .
H9C H -0.2068 0.6252 0.1124 0.089 Uiso 1 1 calc GR . . .
C11 C -0.3097(9) 0.4213(11) 0.2994(9) 0.048(5) Uani 1 1 d . . . .
H11A H -0.3156 0.3530 0.3096 0.071 Uiso 1 1 calc GR . . .
H11B H -0.3687 0.4504 0.2963 0.071 Uiso 1 1 calc GR . . .
H11C H -0.2757 0.4535 0.3330 0.071 Uiso 1 1 calc GR . . .
C12 C -0.3054(13) 0.3991(17) 0.1718(12) 0.088(8) Uani 1 1 d . . . .
H12A H -0.2627 0.4039 0.1367 0.132 Uiso 1 1 calc GR . . .
H12B H -0.3567 0.4400 0.1627 0.132 Uiso 1 1 calc GR . . .
H12C H -0.3249 0.3323 0.1763 0.132 Uiso 1 1 calc GR . . .
C14 C -0.2725(11) 0.0410(13) 0.3083(11) 0.068(6) Uani 1 1 d D . . .
H14D H -0.3215 -0.0050 0.3104 0.103 Uiso 0.5 1 calc R P A 2
H14E H -0.2247 0.0144 0.2819 0.103 Uiso 0.5 1 calc R P A 2
H14F H -0.2501 0.0534 0.3514 0.103 Uiso 0.5 1 calc R P A 2
H14A H -0.2129 0.0374 0.3268 0.103 Uiso 0.5 1 calc R P A 1
H14B H -0.3129 0.0002 0.3329 0.103 Uiso 0.5 1 calc R P A 1
H14C H -0.2707 0.0188 0.2639 0.103 Uiso 0.5 1 calc R P A 1
C15 C -0.3927(9) 0.1573(15) 0.2841(15) 0.110(10) Uani 1 1 d D . . .
H15D H -0.4286 0.0989 0.2876 0.165 Uiso 0.5 1 calc R P A 2
H15E H -0.4018 0.1973 0.3220 0.165 Uiso 0.5 1 calc R P A 2
H15F H -0.4104 0.1932 0.2459 0.165 Uiso 0.5 1 calc R P A 2
H15A H -0.4350 0.1191 0.3089 0.165 Uiso 0.5 1 calc R P A 1
H15B H -0.4097 0.2252 0.2857 0.165 Uiso 0.5 1 calc R P A 1
H15C H -0.3929 0.1354 0.2397 0.165 Uiso 0.5 1 calc R P A 1
C17 C -0.0849(10) 0.1543(11) 0.4233(9) 0.045(4) Uani 1 1 d . . . .
H17A H -0.0940 0.0998 0.3945 0.067 Uiso 1 1 calc GR . . .
H17B H -0.1064 0.1375 0.4660 0.067 Uiso 1 1 calc GR . . .
H17C H -0.0216 0.1697 0.4254 0.067 Uiso 1 1 calc GR . . .
C18 C -0.1439(10) 0.3217(11) 0.4470(8) 0.046(4) Uani 1 1 d . . . .
H18A H -0.0848 0.3407 0.4618 0.069 Uiso 1 1 calc GR . . .
H18B H -0.1793 0.3000 0.4835 0.069 Uiso 1 1 calc GR . . .
H18C H -0.1731 0.3768 0.4269 0.069 Uiso 1 1 calc GR . . .
C21 C 0.1582(12) 0.6415(15) 0.0582(13) 0.085(7) Uani 1 1 d . . . .
H21A H 0.1396 0.6560 0.1019 0.128 Uiso 1 1 calc GR . . .
H21B H 0.1868 0.6982 0.0395 0.128 Uiso 1 1 calc GR . . .
H21C H 0.2003 0.5879 0.0586 0.128 Uiso 1 1 calc GR . . .
C22 C -0.2353(13) 0.3626(14) -0.0083(10) 0.071(5) Uiso 1 1 d D . . .
H22 H -0.2634 0.4093 0.0218 0.085 Uiso 1 1 calc R . . .
C23 C -0.305(2) 0.303(3) -0.0339(19) 0.185(17) Uiso 1 1 d D . . .
H23A H -0.3450 0.3424 -0.0602 0.278 Uiso 1 1 calc R . . .
H23B H -0.2793 0.2520 -0.0602 0.278 Uiso 1 1 calc R . . .
H23C H -0.3390 0.2742 0.0012 0.278 Uiso 1 1 calc R . . .
C24 C -0.178(2) 0.4206(19) -0.0551(14) 0.151(15) Uani 1 1 d D . . .
H24A H -0.2156 0.4636 -0.0801 0.227 Uiso 1 1 calc R . . .
H24B H -0.1344 0.4586 -0.0311 0.227 Uiso 1 1 calc R . . .
H24C H -0.1466 0.3765 -0.0838 0.227 Uiso 1 1 calc R . . .
C25 C -0.2502(13) -0.0046(15) 0.1091(10) 0.084(7) Uani 1 1 d D . . .
H25 H -0.2895 -0.0316 0.1431 0.100 Uiso 1 1 calc R . . .
C26 C -0.246(2) -0.0807(19) 0.0636(15) 0.149(14) Uani 1 1 d D . . .
H26A H -0.2436 -0.0537 0.0205 0.223 Uiso 1 1 calc GR . . .
H26B H -0.2982 -0.1217 0.0679 0.223 Uiso 1 1 calc GR . . .
H26C H -0.1922 -0.1190 0.0713 0.223 Uiso 1 1 calc GR . . .
C27 C -0.2954(12) 0.0883(15) 0.0919(11) 0.082(7) Uani 1 1 d . . . .
H27A H -0.2972 0.1303 0.1294 0.123 Uiso 1 1 calc GR . . .
H27B H -0.3560 0.0750 0.0776 0.123 Uiso 1 1 calc GR . . .
H27C H -0.2625 0.1200 0.0576 0.123 Uiso 1 1 calc GR . . .
C28 C 0.0691(10) -0.0758(11) 0.3645(8) 0.047(4) Uani 1 1 d . . . .
H28 H 0.1040 -0.1294 0.3453 0.056 Uiso 1 1 calc R . . .
C29 C 0.1309(15) -0.0217(15) 0.4044(11) 0.091(8) Uani 1 1 d . . . .
H29A H 0.1398 0.0424 0.3861 0.137 Uiso 1 1 calc GR . . .
H29B H 0.1878 -0.0556 0.4062 0.137 Uiso 1 1 calc GR . . .
H29C H 0.1066 -0.0156 0.4476 0.137 Uiso 1 1 calc GR . . .
C30 C -0.0160(11) -0.1225(13) 0.3936(10) 0.059(5) Uiso 1 1 d . . . .
H30A H -0.0683 -0.0860 0.3802 0.088 Uiso 1 1 calc GR . . .
H30B H -0.0119 -0.1220 0.4403 0.088 Uiso 1 1 calc GR . . .
H30C H -0.0212 -0.1889 0.3786 0.088 Uiso 1 1 calc GR . . .
C31 C 0.3633(10) 0.2244(13) 0.3402(9) 0.054(4) Uiso 1 1 d D . . .
H31 H 0.3958 0.1883 0.3063 0.065 Uiso 1 1 calc R . . .
C32 C 0.3879(18) 0.323(2) 0.3224(14) 0.154(15) Uani 1 1 d . . . .
H32A H 0.4494 0.3358 0.3350 0.231 Uiso 1 1 calc R . . .
H32B H 0.3820 0.3313 0.2761 0.231 Uiso 1 1 calc R . . .
H32C H 0.3486 0.3689 0.3442 0.231 Uiso 1 1 calc R . . .
C33 C 0.386(2) 0.170(2) 0.3920(15) 0.159(14) Uiso 1 1 d D . . .
H33A H 0.4471 0.1857 0.4047 0.238 Uiso 1 1 calc R . . .
H33B H 0.3458 0.1846 0.4274 0.238 Uiso 1 1 calc R . . .
H33C H 0.3821 0.1021 0.3811 0.238 Uiso 1 1 calc R . . .
C34 C 0.4010(12) 0.3643(14) 0.0635(10) 0.064(5) Uiso 1 1 d D . . .
H34 H 0.4333 0.3383 0.0256 0.077 Uiso 1 1 calc R . . .
C35 C 0.3686(12) 0.4605(11) 0.0484(10) 0.056(5) Uani 1 1 d . . . .
H35A H 0.3228 0.4562 0.0154 0.084 Uiso 1 1 calc GR . . .
H35B H 0.4178 0.5000 0.0329 0.084 Uiso 1 1 calc GR . . .
H35C H 0.3434 0.4898 0.0869 0.084 Uiso 1 1 calc GR . . .
C36 C 0.4609(18) 0.368(2) 0.1164(13) 0.130(11) Uiso 1 1 d D . . .
H36A H 0.5217 0.3751 0.1007 0.195 Uiso 1 1 calc GR . . .
H36B H 0.4559 0.3091 0.1414 0.195 Uiso 1 1 calc GR . . .
H36C H 0.4460 0.4235 0.1434 0.195 Uiso 1 1 calc GR . . .
C37 C 0.2259(10) 0.2637(10) -0.0437(7) 0.035(4) Uani 1 1 d D . . .
H37 H 0.2846 0.2924 -0.0323 0.043 Uiso 1 1 calc R . . .
C38 C 0.1712(14) 0.3418(13) -0.0743(9) 0.061(5) Uani 1 1 d . . . .
H38A H 0.1091 0.3214 -0.0764 0.091 Uiso 1 1 calc GR . . .
H38B H 0.1933 0.3540 -0.1175 0.091 Uiso 1 1 calc GR . . .
H38C H 0.1757 0.4006 -0.0489 0.091 Uiso 1 1 calc GR . . .
C39 C 0.2443(13) 0.1749(12) -0.0862(9) 0.058(5) Uani 1 1 d D . . .
H39A H 0.2987 0.1431 -0.0718 0.088 Uiso 1 1 calc GR . . .
H39B H 0.2514 0.1955 -0.1306 0.088 Uiso 1 1 calc GR . . .
H39C H 0.1945 0.1300 -0.0831 0.088 Uiso 1 1 calc GR . . .
C40 C -0.0347(16) 0.1462(17) -0.0947(13) 0.084(7) Uiso 1 1 d D . . .
H40 H -0.0544 0.2125 -0.1064 0.101 Uiso 1 1 calc R . . .
C41 C -0.1189(13) 0.0923(18) -0.0771(11) 0.094(8) Uani 1 1 d . . . .
H41A H -0.1147 0.0698 -0.0329 0.141 Uiso 1 1 calc GR . . .
H41B H -0.1262 0.0371 -0.1056 0.141 Uiso 1 1 calc GR . . .
H41C H -0.1701 0.1352 -0.0814 0.141 Uiso 1 1 calc GR . . .
C42 C 0.006(2) 0.108(2) -0.1514(15) 0.143(12) Uiso 1 1 d D . . .
H42A H -0.0383 0.1006 -0.1850 0.214 Uiso 1 1 calc R . . .
H42B H 0.0531 0.1515 -0.1660 0.214 Uiso 1 1 calc R . . .
H42C H 0.0324 0.0448 -0.1418 0.214 Uiso 1 1 calc R . . .
C43 C 0.0924(10) -0.0409(9) 0.0098(8) 0.039(4) Uani 1 1 d D . . .
H43 H 0.0671 -0.0195 -0.0319 0.047 Uiso 1 1 calc R . . .
C44 C 0.0229(11) -0.1046(11) 0.0436(9) 0.051(5) Uani 1 1 d D . . .
H44A H 0.0297 -0.0986 0.0899 0.077 Uiso 1 1 calc GR . . .
H44B H 0.0317 -0.1717 0.0310 0.077 Uiso 1 1 calc GR . . .
H44C H -0.0368 -0.0839 0.0312 0.077 Uiso 1 1 calc GR . . .
C45 C 0.1787(11) -0.0874(10) -0.0026(8) 0.045(4) Uani 1 1 d . . . .
H45A H 0.2118 -0.0498 -0.0341 0.068 Uiso 1 1 calc GR . . .
H45B H 0.1688 -0.1524 -0.0191 0.068 Uiso 1 1 calc GR . . .
H45C H 0.2127 -0.0910 0.0372 0.068 Uiso 1 1 calc GR . . .
C46 C 0.2116(12) -0.1497(11) 0.1833(8) 0.045(4) Uani 1 1 d . . . .
H46 H 0.2467 -0.1884 0.1520 0.054 Uiso 1 1 calc R . . .
C47 C 0.2712(11) -0.1272(13) 0.2411(10) 0.063(5) Uani 1 1 d . . . .
H47A H 0.3274 -0.0998 0.2262 0.094 Uiso 1 1 calc GR . . .
H47B H 0.2828 -0.1864 0.2649 0.094 Uiso 1 1 calc GR . . .
H47C H 0.2412 -0.0809 0.2689 0.094 Uiso 1 1 calc GR . . .
C48 C 0.1287(10) -0.2031(11) 0.1987(8) 0.051(4) Uani 1 1 d . . . .
H48A H 0.0898 -0.1624 0.2246 0.076 Uiso 1 1 calc GR . . .
H48B H 0.1435 -0.2614 0.2226 0.076 Uiso 1 1 calc GR . . .
H48C H 0.0983 -0.2207 0.1591 0.076 Uiso 1 1 calc GR . . .
C49 C 0.3496(8) 0.0641(10) 0.1200(7) 0.032(3) Uani 1 1 d D . . .
H49 H 0.3378 -0.0058 0.1268 0.039 Uiso 1 1 calc R . . .
C50 C 0.4009(9) 0.0991(11) 0.1740(8) 0.039(4) Uani 1 1 d . . . .
H50A H 0.4115 0.1681 0.1690 0.059 Uiso 1 1 calc GR . . .
H50B H 0.4578 0.0651 0.1757 0.059 Uiso 1 1 calc GR . . .
H50C H 0.3679 0.0875 0.2135 0.059 Uiso 1 1 calc GR . . .
C51 C 0.3947(10) 0.0762(12) 0.0546(9) 0.053(5) Uani 1 1 d D . . .
H51A H 0.3584 0.0453 0.0216 0.079 Uiso 1 1 calc GR . . .
H51B H 0.4534 0.0462 0.0556 0.079 Uiso 1 1 calc GR . . .
H51C H 0.4008 0.1447 0.0448 0.079 Uiso 1 1 calc GR . . .
Cd1 Cd 0.19121(6) 0.43654(7) 0.20921(5) 0.0300(2) Uani 1 1 d . . . .
O0AA O 0.1144(5) 0.1890(5) 0.1188(4) 0.0181(18) Uani 1 1 d . . . .
O1 O -0.0222(4) 0.3146(5) 0.2385(4) 0.0165(18) Uani 1 1 d . . . .
O1AA O -0.0938(5) 0.2729(6) 0.3409(4) 0.0217(19) Uani 1 1 d . . . .
O3 O -0.1028(5) 0.5674(6) 0.2038(5) 0.030(2) Uani 1 1 d . . . .
O4 O -0.1733(5) 0.3878(6) 0.2375(5) 0.028(2) Uani 1 1 d . . . .
O5 O -0.2420(5) 0.2019(6) 0.2743(5) 0.028(2) Uani 1 1 d D . . .
O7 O 0.0588(6) 0.3438(6) 0.4057(5) 0.034(2) Uani 1 1 d . . . .
O8 O -0.0113(5) 0.4599(5) 0.3051(4) 0.0202(18) Uani 1 1 d . . . .
O9 O 0.0570(5) 0.4784(5) 0.1772(4) 0.0235(19) Uani 1 1 d . . . .
O10 O -0.0726(5) 0.4003(6) 0.1246(4) 0.0215(19) Uani 1 1 d . . . .
O11 O -0.1461(5) 0.2247(6) 0.1595(5) 0.023(2) Uani 1 1 d . . . .
O12 O -0.0748(5) 0.1272(6) 0.2471(4) 0.0229(19) Uani 1 1 d . . . .
O13 O 0.0740(5) 0.1894(6) 0.3107(4) 0.023(2) Uani 1 1 d . . . .
O14 O 0.1465(6) 0.3502(6) 0.2917(5) 0.027(2) Uani 1 1 d . . . .
O15 O 0.0499(6) 0.5181(6) 0.0393(5) 0.032(2) Uani 1 1 d . . . .
O16 O -0.1834(6) 0.3014(7) 0.0276(5) 0.039(3) Uani 1 1 d . . . .
O17 O -0.1693(5) 0.0127(6) 0.1423(4) 0.030(2) Uani 1 1 d . . . .
O18 O 0.0407(6) -0.0185(6) 0.3136(5) 0.028(2) Uani 1 1 d . . . .
O19 O 0.2795(6) 0.2009(6) 0.3247(5) 0.030(2) Uani 1 1 d . . . .
O20 O 0.1681(5) 0.3798(6) 0.1049(5) 0.026(2) Uani 1 1 d . . . .
O21 O 0.0156(5) 0.3098(5) 0.0427(4) 0.0189(18) Uani 1 1 d . . . .
O22 O -0.0521(5) 0.1509(6) 0.0744(4) 0.0224(19) Uani 1 1 d . . . .
O23 O 0.0252(5) 0.0391(5) 0.1736(4) 0.0202(18) Uani 1 1 d . . . .
O24 O 0.1602(5) 0.1007(6) 0.2315(5) 0.024(2) Uani 1 1 d . . . .
O25 O 0.2422(5) 0.2737(6) 0.1963(5) 0.024(2) Uani 1 1 d . . . .
O26 O 0.3352(6) 0.3006(6) 0.0806(5) 0.031(2) Uani 1 1 d . . . .
O27 O 0.1854(6) 0.2310(6) 0.0148(5) 0.029(2) Uani 1 1 d . . . .
O28 O 0.0243(6) 0.1576(6) -0.0464(4) 0.028(2) Uani 1 1 d . . . .
O29 O 0.1029(6) 0.0439(6) 0.0507(4) 0.024(2) Uani 1 1 d . . . .
O30 O 0.1866(5) -0.0594(6) 0.1532(5) 0.026(2) Uani 1 1 d . . . .
O31 O 0.2644(5) 0.1137(6) 0.1161(5) 0.026(2) Uani 1 1 d . . . .
Ti1 Ti 0.03349(14) 0.32527(16) 0.32288(12) 0.0213(5) Uani 1 1 d . . . .
Ti2 Ti -0.05289(13) 0.44894(16) 0.21396(12) 0.0212(5) Uani 1 1 d . . . .
Ti3 Ti -0.13781(13) 0.25431(16) 0.25338(12) 0.0224(5) Uani 1 1 d . . . .
Ti4 Ti 0.05234(14) 0.42154(15) 0.09287(12) 0.0216(5) Uani 1 1 d . . . .
Ti5 Ti -0.09832(13) 0.28353(15) 0.08455(12) 0.0216(5) Uani 1 1 d . . . .
Ti6 Ti -0.08640(13) 0.09983(14) 0.15569(12) 0.0206(5) Uani 1 1 d . . . .
Ti7 Ti 0.04235(13) 0.08317(14) 0.26333(12) 0.0187(5) Uani 1 1 d . . . .
Ti8 Ti 0.19265(14) 0.22372(16) 0.27040(12) 0.0233(5) Uani 1 1 d . . . .
Ti9 Ti 0.22871(13) 0.25839(16) 0.10692(12) 0.0234(5) Uani 1 1 d . . . .
Ti10 Ti 0.06491(14) 0.18002(15) 0.03261(12) 0.0202(5) Uani 1 1 d . . . .
Ti11 Ti 0.14821(13) 0.05756(16) 0.14131(11) 0.0203(5) Uani 1 1 d . . . .

loop_
_atom_site_aniso_label
_atom_site_aniso_U_11
_atom_site_aniso_U_22
_atom_site_aniso_U_33
_atom_site_aniso_U_23
_atom_site_aniso_U_13
_atom_site_aniso_U_12
Br1 0.0514(9) 0.0465(10) 0.0795(15) -0.0060(9) -0.0044(9) -0.0214(7)
C0AA 0.037(8) 0.054(10) 0.074(15) 0.026(10) 0.008(8) 0.012(7)
C1AA 0.033(7) 0.046(8) 0.009(7) 0.007(6) 0.006(6) -0.007(6)
C2AA 0.114(17) 0.059(13) 0.10(2) -0.021(13) -0.040(14) 0.007(12)
C3 0.068(11) 0.071(13) 0.093(17) -0.011(12) -0.048(11) 0.015(9)
C3AA 0.067(10) 0.055(10) 0.038(10) -0.016(8) -0.028(8) 0.002(8)
C5AA 0.078(11) 0.021(7) 0.038(10) -0.003(7) -0.027(8) -0.002(7)
C6AA 0.067(10) 0.019(7) 0.046(11) -0.005(7) -0.003(8) -0.014(7)
C7 0.082(12) 0.028(8) 0.043(11) 0.008(7) -0.013(9) 0.020(8)
C7AA 0.060(10) 0.040(9) 0.033(10) -0.024(7) -0.003(8) 0.004(7)
C8 0.096(13) 0.026(8) 0.079(15) -0.006(9) -0.036(11) 0.021(8)
C9 0.072(11) 0.044(10) 0.061(14) 0.010(9) -0.015(10) 0.020(8)
C11 0.026(7) 0.062(11) 0.055(13) -0.013(9) 0.013(7) 0.018(6)
C12 0.053(11) 0.123(18) 0.089(19) -0.061(15) -0.030(11) 0.024(11)
C14 0.044(9) 0.064(12) 0.10(2) 0.020(12) 0.006(10) -0.019(8)
C15 0.020(7) 0.083(14) 0.23(3) 0.018(18) 0.002(12) -0.009(8)
C17 0.034(7) 0.054(10) 0.047(12) 0.017(8) 0.018(7) 0.006(7)
C18 0.036(8) 0.059(10) 0.042(12) -0.004(8) 0.002(7) 0.010(7)
C21 0.058(10) 0.073(14) 0.12(2) -0.007(13) -0.013(12) -0.030(10)
C24 0.20(3) 0.14(2) 0.11(3) 0.08(2) 0.05(2) 0.09(2)
C25 0.077(13) 0.096(16) 0.078(16) -0.011(13) -0.022(11) -0.066(12)
C26 0.20(3) 0.12(2) 0.13(3) -0.04(2) 0.05(3) 0.04(2)
C27 0.060(11) 0.100(16) 0.086(18) 0.047(14) -0.025(11) -0.002(10)
C28 0.058(9) 0.047(9) 0.035(10) 0.018(7) -0.003(7) 0.018(7)
C29 0.130(18) 0.069(14) 0.076(17) -0.005(12) -0.058(14) 0.033(13)
C32 0.13(2) 0.19(3) 0.14(3) 0.11(2) -0.090(19) -0.10(2)
C35 0.059(10) 0.040(10) 0.069(15) 0.003(9) 0.030(10) -0.019(8)
C37 0.044(8) 0.041(8) 0.021(9) 0.004(7) 0.020(7) 0.000(6)
C38 0.100(15) 0.056(11) 0.026(10) 0.023(9) 0.017(10) 0.006(10)
C39 0.081(13) 0.070(12) 0.024(10) -0.031(9) 0.016(9) -0.024(10)
C41 0.071(12) 0.16(2) 0.055(15) -0.034(14) -0.010(10) -0.040(13)
C43 0.059(9) 0.024(7) 0.033(10) -0.001(6) -0.013(7) 0.004(6)
C44 0.052(9) 0.043(9) 0.059(13) -0.017(9) 0.000(8) -0.020(7)
C45 0.064(10) 0.048(10) 0.025(10) -0.009(7) 0.026(8) 0.005(7)
C46 0.075(11) 0.030(8) 0.030(9) 0.002(7) 0.004(8) 0.003(7)
C47 0.059(10) 0.068(12) 0.061(14) 0.045(10) -0.021(9) 0.003(8)
C48 0.065(9) 0.041(9) 0.045(11) 0.019(8) 0.014(8) 0.011(7)
C49 0.022(6) 0.034(7) 0.041(10) -0.012(7) 0.000(6) 0.012(5)
C50 0.031(7) 0.052(9) 0.035(10) 0.004(8) 0.004(6) 0.009(6)
C51 0.029(7) 0.055(11) 0.073(16) -0.007(9) 0.021(8) 0.008(7)
Cd1 0.0278(4) 0.0310(5) 0.0311(6) 0.0036(5) -0.0018(4) -0.0032(4)
O0AA 0.032(4) 0.009(4) 0.013(5) -0.001(3) 0.011(4) 0.002(3)
O1 0.010(3) 0.023(4) 0.016(5) -0.004(4) -0.001(3) -0.003(3)
O1AA 0.027(4) 0.023(4) 0.015(5) 0.001(4) 0.006(4) -0.004(3)
O3 0.028(4) 0.020(4) 0.042(7) 0.004(4) -0.004(4) 0.004(4)
O4 0.026(4) 0.031(5) 0.029(6) 0.005(4) -0.005(4) -0.002(4)
O5 0.021(4) 0.039(5) 0.024(6) 0.006(4) 0.003(4) -0.011(4)
O7 0.049(5) 0.016(4) 0.037(7) -0.001(4) -0.010(5) -0.005(4)
O8 0.024(4) 0.021(4) 0.015(5) 0.004(4) 0.001(3) -0.003(3)
O9 0.034(4) 0.016(4) 0.020(5) -0.002(4) -0.002(4) -0.006(3)
O10 0.025(4) 0.024(4) 0.015(5) 0.008(4) -0.001(4) 0.002(3)
O11 0.019(4) 0.028(5) 0.022(6) 0.000(4) -0.002(4) -0.003(3)
O12 0.025(4) 0.020(4) 0.024(6) 0.003(4) 0.004(4) -0.001(3)
O13 0.026(4) 0.024(5) 0.020(6) 0.003(4) 0.004(4) 0.002(3)
O14 0.027(4) 0.022(4) 0.031(6) -0.011(4) 0.002(4) 0.003(3)
O15 0.047(5) 0.021(5) 0.027(6) 0.007(4) 0.004(5) -0.002(4)
O16 0.040(5) 0.034(5) 0.043(7) 0.008(5) -0.028(5) 0.006(4)
O17 0.022(4) 0.026(4) 0.041(6) 0.004(4) -0.003(4) -0.016(3)
O18 0.035(5) 0.031(5) 0.018(6) 0.010(4) -0.001(4) 0.005(4)
O19 0.032(5) 0.033(5) 0.026(6) -0.006(4) 0.007(4) -0.001(4)
O20 0.026(4) 0.036(5) 0.015(5) 0.010(4) -0.003(4) -0.009(4)
O21 0.026(4) 0.017(4) 0.014(5) 0.000(3) -0.002(3) -0.007(3)
O22 0.026(4) 0.024(4) 0.018(5) -0.002(4) -0.005(4) -0.003(3)
O23 0.030(4) 0.019(4) 0.011(5) 0.003(3) 0.005(3) -0.003(3)
O24 0.022(4) 0.026(4) 0.025(6) -0.002(4) -0.004(4) 0.007(3)
O25 0.018(4) 0.026(5) 0.029(6) 0.006(4) -0.002(4) -0.006(3)
O26 0.023(4) 0.031(5) 0.040(7) 0.000(5) 0.015(4) -0.005(4)
O27 0.031(5) 0.032(5) 0.025(6) 0.008(4) 0.005(4) -0.007(4)
O28 0.034(5) 0.038(5) 0.011(5) -0.003(4) -0.005(4) 0.000(4)
O29 0.041(5) 0.013(4) 0.019(5) -0.009(4) 0.001(4) 0.003(3)
O30 0.031(4) 0.019(4) 0.029(6) -0.001(4) 0.000(4) 0.010(4)
O31 0.012(4) 0.036(5) 0.029(6) -0.007(4) 0.008(3) 0.010(3)
Ti1 0.0222(10) 0.0230(12) 0.0187(14) 0.0031(10) 0.0005(9) -0.0012(8)
Ti2 0.0235(10) 0.0202(11) 0.0199(13) -0.0001(10) 0.0010(9) 0.0011(8)
Ti3 0.0181(10) 0.0247(12) 0.0244(15) -0.0001(10) 0.0019(9) 0.0000(8)
Ti4 0.0261(11) 0.0203(11) 0.0184(14) 0.0016(10) 0.0004(10) -0.0002(8)
Ti5 0.0231(10) 0.0215(11) 0.0201(14) 0.0016(10) -0.0052(9) 0.0008(8)
Ti6 0.0209(9) 0.0203(10) 0.0207(13) 0.0026(10) -0.0023(8) -0.0025(8)
Ti7 0.0216(10) 0.0176(11) 0.0170(14) 0.0036(9) -0.0001(9) -0.0003(8)
Ti8 0.0245(10) 0.0242(11) 0.0212(15) 0.0005(10) 0.0003(10) -0.0038(9)
Ti9 0.0221(10) 0.0275(12) 0.0206(14) 0.0036(10) 0.0033(9) -0.0050(9)
Ti10 0.0252(11) 0.0194(11) 0.0159(14) 0.0006(10) -0.0011(9) -0.0013(8)
Ti11 0.0234(10) 0.0170(10) 0.0207(14) 0.0027(10) 0.0030(9) 0.0015(8)

loop_
_atom_type_symbol
_atom_type_description
_atom_type_scat_dispersion_real
_atom_type_scat_dispersion_imag
_atom_type_scat_source
C C 0.0033 0.0016 'International Tables Vol C Tables 4.2.6.8 and 6.1.1.4'
H H 0.0000 0.0000 'International Tables Vol C Tables 4.2.6.8 and 6.1.1.4'
Br Br -0.2901 2.4595 'International Tables Vol C Tables 4.2.6.8 and 6.1.1.4'
Cd Cd -0.8075 1.2024 'International Tables Vol C Tables 4.2.6.8 and 6.1.1.4'
O O 0.0106 0.0060 'International Tables Vol C Tables 4.2.6.8 and 6.1.1.4'
Ti Ti 0.2776 0.4457 'International Tables Vol C Tables 4.2.6.8 and 6.1.1.4'

loop_
_geom_angle_atom_site_label_1
_geom_angle_atom_site_label_2
_geom_angle_atom_site_label_3
_geom_angle
C11 C0AA H0AA 105.8
C11 C0AA C12 120.5(16)
C12 C0AA H0AA 105.8
O4 C0AA H0AA 105.8
O4 C0AA C11 110.7(13)
O4 C0AA C12 107.2(15)
C3 C1 H1 107.8
C3 C1 C3AA 112.6(16)
C3 C1 O7 111.4(13)
C3AA C1 H1 107.8
O7 C1 H1 107.8
O7 C1 C3AA 109.3(12)
C17 C1AA H1AA 107.7
C17 C1AA C18 113.9(14)
C18 C1AA H1AA 107.7
O1AA C1AA H1AA 107.7
O1AA C1AA C17 108.6(11)
O1AA C1AA C18 111.1(11)
C14 C2 H2 97.8
C15 C2 H2 97.8
C15 C2 C14 120(2)
O5 C2 H2 97.8
O5 C2 C14 114.7(18)
O5 C2 C15 120(2)
C4AA C2AA H2AA 106.4
C4AA C2AA C21 117(2)
C4AA C2AA O15 111.2(17)
C21 C2AA H2AA 106.4
C21 C2AA O15 108.6(18)
O15 C2AA H2AA 106.4
C1 C3 H3A 109.5
C1 C3 H3B 109.5
C1 C3 H3C 109.5
H3A C3 H3B 109.5
H3A C3 H3C 109.5
H3B C3 H3C 109.5
C1 C3AA H3AA 109.5
C1 C3AA H3AB 109.5
C1 C3AA H3AC 109.5
H3AA C3AA H3AB 109.5
H3AA C3AA H3AC 109.5
H3AB C3AA H3AC 109.5
C2AA C4AA H4AA 109.5
C2AA C4AA H4AB 109.5
C2AA C4AA H4AC 109.5
H4AA C4AA H4AB 109.5
H4AA C4AA H4AC 109.5
H4AB C4AA H4AC 109.5
C14 C5 H5 109.1
C15 C5 H5 109.1
C15 C5 C14 113(2)
C15 C5 O5 110.3(19)
O5 C5 H5 109.1
O5 C5 C14 106.3(18)
C6AA C5AA H5AA 106.7
C6AA C5AA C7AA 112.9(13)
C7AA C5AA H5AA 106.7
O8 C5AA H5AA 106.7
O8 C5AA C6AA 111.0(14)
O8 C5AA C7AA 112.5(12)
C5AA C6AA H6AA 109.5
C5AA C6AA H6AB 109.5
C5AA C6AA H6AC 109.5
H6AA C6AA H6AB 109.5
H6AA C6AA H6AC 109.5
H6AB C6AA H6AC 109.5
C8 C7 H7 107.5
C8 C7 C9 114.6(14)
C9 C7 H7 107.5
O3 C7 H7 107.5
O3 C7 C8 109.1(14)
O3 C7 C9 110.2(14)
C5AA C7AA H7AA 109.5
C5AA C7AA H7AB 109.5
C5AA C7AA H7AC 109.5
H7AA C7AA H7AB 109.5
H7AA C7AA H7AC 109.5
H7AB C7AA H7AC 109.5
C7 C8 H8A 109.5
C7 C8 H8B 109.5
C7 C8 H8C 109.5
H8A C8 H8B 109.5
H8A C8 H8C 109.5
H8B C8 H8C 109.5
C7 C9 H9A 109.5
C7 C9 H9B 109.5
C7 C9 H9C 109.5
H9A C9 H9B 109.5
H9A C9 H9C 109.5
H9B C9 H9C 109.5
C0AA C11 H11A 109.5
C0AA C11 H11B 109.5
C0AA C11 H11C 109.5
H11A C11 H11B 109.5
H11A C11 H11C 109.5
H11B C11 H11C 109.5
C0AA C12 H12A 109.5
C0AA C12 H12B 109.5
C0AA C12 H12C 109.5
H12A C12 H12B 109.5
H12A C12 H12C 109.5
H12B C12 H12C 109.5
C2 C14 H14D 109.5
C2 C14 H14E 109.5
C2 C14 H14F 109.5
C5 C14 H14A 109.5
C5 C14 H14B 109.5
C5 C14 H14C 109.5
H14D C14 H14E 109.5
H14D C14 H14F 109.5
H14E C14 H14F 109.5
H14A C14 H14B 109.5
H14A C14 H14C 109.5
H14B C14 H14C 109.5
C2 C15 H15D 109.5
C2 C15 H15E 109.5
C2 C15 H15F 109.5
C5 C15 H15A 109.5
C5 C15 H15B 109.5
C5 C15 H15C 109.5
H15D C15 H15E 109.5
H15D C15 H15F 109.5
H15E C15 H15F 109.5
H15A C15 H15B 109.5
H15A C15 H15C 109.5
H15B C15 H15C 109.5
C1AA C17 H17A 109.5
C1AA C17 H17B 109.5
C1AA C17 H17C 109.5
H17A C17 H17B 109.5
H17A C17 H17C 109.5
H17B C17 H17C 109.5
C1AA C18 H18A 109.5
C1AA C18 H18B 109.5
C1AA C18 H18C 109.5
H18A C18 H18B 109.5
H18A C18 H18C 109.5
H18B C18 H18C 109.5
C2AA C21 H21A 109.5
C2AA C21 H21B 109.5
C2AA C21 H21C 109.5
H21A C21 H21B 109.5
H21A C21 H21C 109.5
H21B C21 H21C 109.5
C23 C22 H22 107.4
C23 C22 C24 118(3)
C24 C22 H22 107.4
O16 C22 H22 107.4
O16 C22 C23 105(2)
O16 C22 C24 110.5(17)
C22 C23 H23A 109.5
C22 C23 H23B 109.5
C22 C23 H23C 109.5
H23A C23 H23B 109.5
H23A C23 H23C 109.5
H23B C23 H23C 109.5
C22 C24 H24A 109.5
C22 C24 H24B 109.5
C22 C24 H24C 109.5
H24A C24 H24B 109.5
H24A C24 H24C 109.5
H24B C24 H24C 109.5
C26 C25 H25 103.0
C26 C25 C27 120(2)
C27 C25 H25 103.0
O17 C25 H25 103.0
O17 C25 C26 114(2)
O17 C25 C27 111.1(14)
C25 C26 H26A 109.5
C25 C26 H26B 109.5
C25 C26 H26C 109.5
H26A C26 H26B 109.5
H26A C26 H26C 109.5
H26B C26 H26C 109.5
C25 C27 H27A 109.5
C25 C27 H27B 109.5
C25 C27 H27C 109.5
H27A C27 H27B 109.5
H27A C27 H27C 109.5
H27B C27 H27C 109.5
C29 C28 H28 106.2
C29 C28 C30 121.1(18)
C30 C28 H28 106.2
O18 C28 H28 106.2
O18 C28 C29 109.7(14)
O18 C28 C30 106.5(12)
C28 C29 H29A 109.5
C28 C29 H29B 109.5
C28 C29 H29C 109.5
H29A C29 H29B 109.5
H29A C29 H29C 109.5
H29B C29 H29C 109.5
C28 C30 H30A 109.5
C28 C30 H30B 109.5
C28 C30 H30C 109.5
H30A C30 H30B 109.5
H30A C30 H30C 109.5
H30B C30 H30C 109.5
C32 C31 H31 99.5
C33 C31 H31 99.5
C33 C31 C32 131(2)
O19 C31 H31 99.5
O19 C31 C32 113.7(16)
O19 C31 C33 107(2)
C31 C32 H32A 109.5
C31 C32 H32B 109.5
C31 C32 H32C 109.5
H32A C32 H32B 109.5
H32A C32 H32C 109.5
H32B C32 H32C 109.5
C31 C33 H33A 109.5
C31 C33 H33B 109.5
C31 C33 H33C 109.5
H33A C33 H33B 109.5
H33A C33 H33C 109.5
H33B C33 H33C 109.5
C35 C34 H34 108.8
C36 C34 H34 108.8
C36 C34 C35 110(2)
O26 C34 H34 108.8
O26 C34 C35 113.9(15)
O26 C34 C36 106.2(19)
C34 C35 H35A 109.5
C34 C35 H35B 109.5
C34 C35 H35C 109.5
H35A C35 H35B 109.5
H35A C35 H35C 109.5
H35B C35 H35C 109.5
C34 C36 H36A 109.5
C34 C36 H36B 109.5
C34 C36 H36C 109.5
H36A C36 H36B 109.5
H36A C36 H36C 109.5
H36B C36 H36C 109.5
C38 C37 H37 107.3
C38 C37 C39 115.3(16)
C39 C37 H37 107.3
O27 C37 H37 107.3
O27 C37 C38 110.9(12)
O27 C37 C39 108.2(12)
C37 C38 H38A 109.5
C37 C38 H38B 109.5
C37 C38 H38C 109.5
H38A C38 H38B 109.5
H38A C38 H38C 109.5
H38B C38 H38C 109.5
C37 C39 H39A 109.5
C37 C39 H39B 109.5
C37 C39 H39C 109.5
H39A C39 H39B 109.5
H39A C39 H39C 109.5
H39B C39 H39C 109.5
C41 C40 H40 105.6
C42 C40 H40 105.6
C42 C40 C41 112(2)
O28 C40 H40 105.6
O28 C40 C41 115(2)
O28 C40 C42 112(2)
C40 C41 H41A 109.5
C40 C41 H41B 109.5
C40 C41 H41C 109.5
H41A C41 H41B 109.5
H41A C41 H41C 109.5
H41B C41 H41C 109.5
C40 C42 H42A 109.5
C40 C42 H42B 109.5
C40 C42 H42C 109.5
H42A C42 H42B 109.5
H42A C42 H42C 109.5
H42B C42 H42C 109.5
C44 C43 H43 108.2
C45 C43 H43 108.2
C45 C43 C44 115.2(12)
O29 C43 H43 108.2
O29 C43 C44 105.6(11)
O29 C43 C45 111.2(12)
C43 C44 H44A 109.5
C43 C44 H44B 109.5
C43 C44 H44C 109.5
H44A C44 H44B 109.5
H44A C44 H44C 109.5
H44B C44 H44C 109.5
C43 C45 H45A 109.5
C43 C45 H45B 109.5
C43 C45 H45C 109.5
H45A C45 H45B 109.5
H45A C45 H45C 109.5
H45B C45 H45C 109.5
C47 C46 H46 108.5
C48 C46 H46 108.5
C48 C46 C47 114.8(15)
O30 C46 H46 108.5
O30 C46 C47 108.4(12)
O30 C46 C48 107.9(13)
C46 C47 H47A 109.5
C46 C47 H47B 109.5
C46 C47 H47C 109.5
H47A C47 H47B 109.5
H47A C47 H47C 109.5
H47B C47 H47C 109.5
C46 C48 H48A 109.5
C46 C48 H48B 109.5
C46 C48 H48C 109.5
H48A C48 H48B 109.5
H48A C48 H48C 109.5
H48B C48 H48C 109.5
C50 C49 H49 108.1
C50 C49 C51 114.9(12)
C50 C49 O31 110.7(11)
C51 C49 H49 108.1
O31 C49 H49 108.1
O31 C49 C51 106.7(11)
C49 C50 H50A 109.5
C49 C50 H50B 109.5
C49 C50 H50C 109.5
H50A C50 H50B 109.5
H50A C50 H50C 109.5
H50B C50 H50C 109.5
C49 C51 H51A 109.5
C49 C51 H51B 109.5
C49 C51 H51C 109.5
H51A C51 H51B 109.5
H51A C51 H51C 109.5
H51B C51 H51C 109.5
Br1 Cd1 Ti4 128.86(7)
Br1 Cd1 Ti8 125.17(7)
Br1 Cd1 Ti9 122.69(6)
O9 Cd1 Br1 119.0(2)
O9 Cd1 O14 95.8(3)
O9 Cd1 O20 70.8(3)
O9 Cd1 O25 120.4(3)
O9 Cd1 Ti4 36.1(2)
O9 Cd1 Ti8 111.7(2)
O9 Cd1 Ti9 99.0(2)
O14 Cd1 Br1 116.5(2)
O14 Cd1 O20 119.9(3)
O14 Cd1 O25 70.9(3)
O14 Cd1 Ti4 111.0(2)
O14 Cd1 Ti8 36.1(2)
O14 Cd1 Ti9 98.6(2)
O20 Cd1 Br1 121.1(2)
O20 Cd1 O25 68.1(3)
O20 Cd1 Ti4 34.7(2)
O20 Cd1 Ti8 93.5(2)
O20 Cd1 Ti9 34.4(2)
O25 Cd1 Br1 118.6(2)
O25 Cd1 Ti4 93.5(2)
O25 Cd1 Ti8 34.8(2)
O25 Cd1 Ti9 34.1(2)
Ti4 Cd1 Ti8 104.21(6)
Ti4 Cd1 Ti9 64.81(6)
Ti8 Cd1 Ti9 64.57(6)
Ti10 O0AA Ti9 104.2(4)
Ti11 O0AA Ti9 104.9(4)
Ti11 O0AA Ti10 105.2(4)
Ti1 O1 Ti2 105.1(4)
Ti3 O1 Ti1 105.6(4)
Ti3 O1 Ti2 103.7(3)
C1AA O1AA Ti1 131.6(8)
C1AA O1AA Ti3 126.6(8)
Ti3 O1AA Ti1 100.8(4)
C7 O3 Ti2 139.9(9)
C0AA O4 Ti2 127.6(8)
C0AA O4 Ti3 131.0(8)
Ti3 O4 Ti2 101.0(4)
C2 O5 Ti3 157.5(13)
C5 O5 Ti3 158.3(13)
C1 O7 Ti1 142.7(10)
C5AA O8 Ti1 127.2(8)
C5AA O8 Ti2 130.3(8)
Ti2 O8 Ti1 102.0(4)
Ti2 O9 Cd1 128.8(4)
Ti2 O9 Ti4 104.7(4)
Ti4 O9 Cd1 101.7(4)
Ti2 O10 Ti4 96.8(4)
Ti5 O10 Ti2 137.8(5)
Ti5 O10 Ti4 100.0(4)
Ti5 O11 Ti3 133.7(4)
Ti5 O11 Ti6 100.0(4)
Ti6 O11 Ti3 101.1(4)
Ti6 O12 Ti3 101.1(4)
Ti7 O12 Ti3 135.3(5)
Ti7 O12 Ti6 101.3(4)
Ti1 O13 Ti8 95.7(3)
Ti7 O13 Ti1 138.3(5)
Ti7 O13 Ti8 101.1(4)
Ti1 O14 Cd1 131.0(5)
Ti1 O14 Ti8 103.9(4)
Ti8 O14 Cd1 101.8(4)
C2AA O15 Ti4 150.5(12)
C22 O16 Ti5 150.0(11)
C25 O17 Ti6 143.2(11)
C28 O18 Ti7 155.3(10)
C31 O19 Ti8 144.1(11)
Ti4 O20 Cd1 99.2(4)
Ti4 O20 Ti9 136.5(5)
Ti9 O20 Cd1 101.8(4)
Ti4 O21 Ti5 99.0(4)
Ti4 O21 Ti10 132.9(4)
Ti5 O21 Ti10 102.0(3)
Ti5 O22 Ti10 99.6(4)
Ti6 O22 Ti5 99.0(4)
Ti6 O22 Ti10 134.3(5)
Ti6 O23 Ti7 99.3(4)
Ti6 O23 Ti11 133.9(4)
Ti11 O23 Ti7 99.2(4)
Ti7 O24 Ti8 101.4(4)
Ti7 O24 Ti11 102.0(4)
Ti8 O24 Ti11 132.9(5)
Ti8 O25 Cd1 97.5(4)
Ti8 O25 Ti9 137.8(5)
Ti9 O25 Cd1 100.5(4)
C34 O26 Ti9 159.0(10)
C37 O27 Ti9 126.8(8)
C37 O27 Ti10 131.3(9)
Ti10 O27 Ti9 100.3(4)
C40 O28 Ti10 158.9(12)
C43 O29 Ti10 128.0(8)
C43 O29 Ti11 131.2(8)
Ti10 O29 Ti11 100.6(4)
C46 O30 Ti11 162.3(9)
C49 O31 Ti9 133.3(8)
C49 O31 Ti11 125.0(8)
Ti11 O31 Ti9 100.2(3)
O1 Ti1 O1AA 75.1(3)
O1 Ti1 O8 76.2(3)
O1 Ti1 O13 86.8(4)
O1 Ti1 Ti2 37.8(2)
O1 Ti1 Ti3 37.2(2)
O1 Ti1 Ti8 88.6(2)
O1AA Ti1 Ti2 86.7(3)
O1AA Ti1 Ti3 38.2(3)
O1AA Ti1 Ti8 129.7(2)
O7 Ti1 O1 166.5(4)
O7 Ti1 O1AA 94.1(4)
O7 Ti1 O8 96.7(4)
O7 Ti1 O13 101.2(4)
O7 Ti1 O14 96.8(5)
O7 Ti1 Ti2 135.4(3)
O7 Ti1 Ti3 132.2(3)
O7 Ti1 Ti8 104.6(3)
O8 Ti1 O1AA 92.9(3)
O8 Ti1 Ti2 38.9(3)
O8 Ti1 Ti3 86.1(2)
O8 Ti1 Ti8 129.5(2)
O13 Ti1 O1AA 88.5(3)
O13 Ti1 O8 162.0(4)
O13 Ti1 Ti2 123.5(3)
O13 Ti1 Ti3 84.0(3)
O13 Ti1 Ti8 42.5(2)
O14 Ti1 O1 95.1(4)
O14 Ti1 O1AA 166.4(4)
O14 Ti1 O8 93.9(3)
O14 Ti1 O13 81.5(4)
O14 Ti1 Ti2 91.3(3)
O14 Ti1 Ti3 130.8(3)
O14 Ti1 Ti8 39.1(3)
Ti3 Ti1 Ti2 59.48(7)
Ti8 Ti1 Ti2 108.92(10)
Ti8 Ti1 Ti3 110.00(10)
O1 Ti2 O4 75.9(3)
O1 Ti2 O8 75.8(3)
O1 Ti2 O10 87.6(3)
O1 Ti2 Ti1 37.1(2)
O1 Ti2 Ti3 37.8(2)
O1 Ti2 Ti4 88.6(2)
O3 Ti2 O1 166.7(4)
O3 Ti2 O4 92.2(4)
O3 Ti2 O8 99.8(4)
O3 Ti2 O9 96.8(4)
O3 Ti2 O10 97.7(4)
O3 Ti2 Ti1 138.7(4)
O3 Ti2 Ti3 130.4(3)
O3 Ti2 Ti4 103.5(3)
O4 Ti2 Ti1 88.0(3)
O4 Ti2 Ti3 38.3(2)
O4 Ti2 Ti4 127.7(3)
O8 Ti2 O4 94.5(4)
O8 Ti2 Ti1 39.1(2)
O8 Ti2 Ti3 86.7(2)
O8 Ti2 Ti4 130.0(2)
O9 Ti2 O1 96.1(3)
O9 Ti2 O4 165.1(4)
O9 Ti2 O8 95.6(4)
O9 Ti2 O10 79.7(4)
O9 Ti2 Ti1 93.0(3)
O9 Ti2 Ti3 131.7(3)
O9 Ti2 Ti4 38.4(3)
O10 Ti2 O4 87.4(4)
O10 Ti2 O8 162.3(3)
O10 Ti2 Ti1 123.5(2)
O10 Ti2 Ti3 83.9(2)
O10 Ti2 Ti4 41.7(2)
Ti3 Ti2 Ti1 60.00(7)
Ti4 Ti2 Ti1 108.89(9)
Ti4 Ti2 Ti3 109.26(9)
O1 Ti3 O1AA 78.0(3)
O1 Ti3 O4 79.0(3)
O1 Ti3 O11 89.3(3)
O1 Ti3 O12 86.9(3)
O1 Ti3 Ti1 37.2(3)
O1 Ti3 Ti2 38.5(2)
O1 Ti3 Ti6 88.2(2)
O1AA Ti3 O11 163.4(3)
O1AA Ti3 O12 91.0(4)
O1AA Ti3 Ti1 41.0(2)
O1AA Ti3 Ti2 89.7(2)
O1AA Ti3 Ti6 129.0(3)
O4 Ti3 O1AA 97.2(4)
O4 Ti3 O11 90.7(4)
O4 Ti3 O12 161.8(4)
O4 Ti3 Ti1 90.3(3)
O4 Ti3 Ti2 40.7(2)
O4 Ti3 Ti6 128.3(3)
O5 Ti3 O1 174.9(4)
O5 Ti3 O1AA 97.0(4)
O5 Ti3 O4 100.9(4)
O5 Ti3 O11 95.8(4)
O5 Ti3 O12 94.1(4)
O5 Ti3 Ti1 137.9(3)
O5 Ti3 Ti2 141.6(3)
O5 Ti3 Ti6 95.7(3)
O11 Ti3 Ti1 124.8(2)
O11 Ti3 Ti2 86.8(2)
O11 Ti3 Ti6 38.8(2)
O12 Ti3 O11 77.6(4)
O12 Ti3 Ti1 85.3(3)
O12 Ti3 Ti2 123.7(2)
O12 Ti3 Ti6 38.8(3)
Ti2 Ti3 Ti1 60.52(7)
Ti6 Ti3 Ti1 108.88(8)
Ti6 Ti3 Ti2 109.24(9)
O9 Ti4 Cd1 42.2(2)
O9 Ti4 O10 78.1(4)
O9 Ti4 O21 145.6(3)
O9 Ti4 Ti2 36.9(2)
O9 Ti4 Ti5 110.2(2)
O10 Ti4 Cd1 111.5(3)
O10 Ti4 Ti2 41.5(3)
O10 Ti4 Ti5 38.2(3)
O15 Ti4 Cd1 116.7(3)
O15 Ti4 O9 105.7(4)
O15 Ti4 O10 107.7(4)
O15 Ti4 O20 110.3(4)
O15 Ti4 O21 105.1(4)
O15 Ti4 Ti2 115.5(3)
O15 Ti4 Ti5 116.2(3)
O20 Ti4 Cd1 46.1(3)
O20 Ti4 O9 88.3(4)
O20 Ti4 O10 141.9(4)
O20 Ti4 O21 95.2(4)
O20 Ti4 Ti2 114.8(3)
O20 Ti4 Ti5 121.5(3)
O21 Ti4 Cd1 129.9(3)
O21 Ti4 O10 78.2(3)
O21 Ti4 Ti2 113.8(2)
O21 Ti4 Ti5 40.6(2)
Ti2 Ti4 Cd1 72.37(7)
Ti5 Ti4 Cd1 125.57(9)
Ti5 Ti4 Ti2 74.33(8)
O10 Ti5 O11 94.7(4)
O10 Ti5 O21 81.8(3)
O10 Ti5 O22 141.6(4)
O10 Ti5 Ti4 41.9(2)
O10 Ti5 Ti6 120.8(3)
O10 Ti5 Ti10 113.8(3)
O11 Ti5 O21 140.9(4)
O11 Ti5 O22 79.7(4)
O11 Ti5 Ti4 121.0(3)
O11 Ti5 Ti6 40.6(3)
O11 Ti5 Ti10 113.2(3)
O16 Ti5 O10 109.3(4)
O16 Ti5 O11 110.0(4)
O16 Ti5 O21 107.9(5)
O16 Ti5 O22 108.3(4)
O16 Ti5 Ti4 120.1(3)
O16 Ti5 Ti6 120.3(3)
O16 Ti5 Ti10 114.2(4)
O21 Ti5 O22 79.5(3)
O21 Ti5 Ti4 40.4(2)
O21 Ti5 Ti6 109.4(2)
O21 Ti5 Ti10 39.0(2)
O22 Ti5 Ti4 109.8(2)
O22 Ti5 Ti6 39.7(3)
O22 Ti5 Ti10 40.5(2)
Ti4 Ti5 Ti10 73.18(8)
Ti6 Ti5 Ti4 118.70(9)
Ti6 Ti5 Ti10 73.94(8)
O11 Ti6 O12 80.1(4)
O11 Ti6 Ti3 40.1(3)
O11 Ti6 Ti5 39.4(3)
O11 Ti6 Ti7 109.7(3)
O12 Ti6 Ti3 40.0(2)
O12 Ti6 Ti5 109.2(2)
O12 Ti6 Ti7 38.6(2)
O17 Ti6 O11 106.9(4)
O17 Ti6 O12 110.6(4)
O17 Ti6 O22 107.8(4)
O17 Ti6 O23 110.5(4)
O17 Ti6 Ti3 114.1(3)
O17 Ti6 Ti5 118.0(3)
O17 Ti6 Ti7 121.8(3)
O22 Ti6 O11 80.2(4)
O22 Ti6 O12 140.5(4)
O22 Ti6 O23 95.8(4)
O22 Ti6 Ti3 113.6(3)
O22 Ti6 Ti5 41.4(2)
O22 Ti6 Ti7 121.7(3)
O23 Ti6 O11 141.7(3)
O23 Ti6 O12 79.5(4)
O23 Ti6 Ti3 113.6(3)
O23 Ti6 Ti5 122.1(2)
O23 Ti6 Ti7 41.3(3)
Ti5 Ti6 Ti3 73.48(8)
Ti5 Ti6 Ti7 119.10(9)
Ti7 Ti6 Ti3 73.42(8)
O12 Ti7 O23 79.0(4)
O12 Ti7 O24 139.4(4)
O12 Ti7 Ti6 40.1(3)
O12 Ti7 Ti8 120.0(3)
O12 Ti7 Ti11 112.1(3)
O13 Ti7 O12 94.5(4)
O13 Ti7 O23 142.0(4)
O13 Ti7 O24 81.1(4)
O13 Ti7 Ti6 120.9(3)
O13 Ti7 Ti8 41.8(3)
O13 Ti7 Ti11 114.3(3)
O18 Ti7 O12 110.7(4)
O18 Ti7 O13 109.0(5)
O18 Ti7 O23 108.3(4)
O18 Ti7 O24 108.9(4)
O18 Ti7 Ti6 120.3(3)
O18 Ti7 Ti8 120.3(3)
O18 Ti7 Ti11 114.6(3)
O23 Ti7 Ti6 39.4(2)
O23 Ti7 Ti8 110.2(2)
O23 Ti7 Ti11 40.3(2)
O24 Ti7 O23 80.2(4)
O24 Ti7 Ti6 109.3(3)
O24 Ti7 Ti8 39.8(3)
O24 Ti7 Ti11 39.9(3)
Ti6 Ti7 Ti8 118.57(10)
Ti6 Ti7 Ti11 73.42(9)
Ti8 Ti7 Ti11 73.78(8)
O13 Ti8 Cd1 112.0(2)
O13 Ti8 Ti1 41.7(2)
O13 Ti8 Ti7 37.1(3)
O14 Ti8 Cd1 42.1(3)
O14 Ti8 O13 78.6(4)
O14 Ti8 O24 142.9(4)
O14 Ti8 Ti1 37.0(3)
O14 Ti8 Ti7 109.4(3)
O19 Ti8 Cd1 115.3(3)
O19 Ti8 O13 110.0(4)
O19 Ti8 O14 106.3(4)
O19 Ti8 O24 107.2(4)
O19 Ti8 O25 108.0(4)
O19 Ti8 Ti1 116.3(3)
O19 Ti8 Ti7 118.4(3)
O24 Ti8 Cd1 129.5(3)
O24 Ti8 O13 75.4(3)
O24 Ti8 Ti1 111.4(2)
O24 Ti8 Ti7 38.7(2)
O25 Ti8 Cd1 47.7(3)
O25 Ti8 O13 142.0(4)
O25 Ti8 O14 89.8(4)
O25 Ti8 O24 94.6(4)
O25 Ti8 Ti1 116.9(3)
O25 Ti8 Ti7 120.5(3)
Ti1 Ti8 Cd1 72.97(7)
Ti1 Ti8 Ti7 73.77(8)
Ti7 Ti8 Cd1 125.05(9)
O0AA Ti9 Cd1 97.7(2)
O0AA Ti9 O27 75.8(4)
O0AA Ti9 O31 75.2(3)
O0AA Ti9 Ti10 37.5(3)
O0AA Ti9 Ti11 37.2(2)
O20 Ti9 Cd1 43.8(3)
O20 Ti9 O0AA 91.0(3)
O20 Ti9 O27 89.5(4)
O20 Ti9 O31 166.0(3)
O20 Ti9 Ti10 85.4(3)
O20 Ti9 Ti11 127.3(3)
O25 Ti9 Cd1 45.4(3)
O25 Ti9 O0AA 91.3(4)
O25 Ti9 O20 88.5(4)
O25 Ti9 O27 167.0(3)
O25 Ti9 O31 89.4(4)
O25 Ti9 Ti10 128.1(3)
O25 Ti9 Ti11 85.1(3)
O26 Ti9 Cd1 96.1(3)
O26 Ti9 O0AA 166.1(4)
O26 Ti9 O20 97.5(4)
O26 Ti9 O25 99.8(4)
O26 Ti9 O27 93.2(4)
O26 Ti9 O31 96.5(4)
O26 Ti9 Ti10 132.0(4)
O26 Ti9 Ti11 135.2(3)
O27 Ti9 Cd1 133.1(3)
O27 Ti9 O31 89.4(4)
O27 Ti9 Ti10 38.8(2)
O27 Ti9 Ti11 85.9(2)
O31 Ti9 Cd1 134.6(3)
O31 Ti9 Ti10 85.0(2)
O31 Ti9 Ti11 38.7(2)
Ti10 Ti9 Cd1 116.63(8)
Ti10 Ti9 Ti11 59.69(7)
Ti11 Ti9 Cd1 116.84(8)
O0AA Ti10 O21 89.2(3)
O0AA Ti10 O22 86.9(3)
O0AA Ti10 O27 78.6(4)
O0AA Ti10 O29 77.2(4)
O0AA Ti10 Ti5 87.0(2)
O0AA Ti10 Ti9 38.3(2)
O0AA Ti10 Ti11 37.4(2)
O21 Ti10 O22 78.8(3)
O21 Ti10 O27 92.2(3)
O21 Ti10 O29 162.1(4)
O21 Ti10 Ti5 39.0(2)
O21 Ti10 Ti9 85.7(2)
O21 Ti10 Ti11 125.3(3)
O22 Ti10 O29 88.7(3)
O22 Ti10 Ti5 39.9(2)
O22 Ti10 Ti9 123.2(3)
O22 Ti10 Ti11 85.7(3)
O27 Ti10 O22 163.0(4)
O27 Ti10 O29 96.4(4)
O27 Ti10 Ti5 129.5(3)
O27 Ti10 Ti9 40.9(3)
O27 Ti10 Ti11 87.9(3)
O28 Ti10 O0AA 173.3(4)
O28 Ti10 O21 97.5(4)
O28 Ti10 O22 93.9(4)
O28 Ti10 O27 101.6(4)
O28 Ti10 O29 96.2(4)
O28 Ti10 Ti5 97.8(3)
O28 Ti10 Ti9 142.4(3)
O28 Ti10 Ti11 136.0(3)
O29 Ti10 Ti5 127.3(3)
O29 Ti10 Ti9 90.6(3)
O29 Ti10 Ti11 39.8(3)
Ti5 Ti10 Ti9 107.19(9)
Ti5 Ti10 Ti11 108.86(10)
Ti11 Ti10 Ti9 60.39(7)
O0AA Ti11 O23 87.7(3)
O0AA Ti11 O24 88.3(4)
O0AA Ti11 O29 77.0(4)
O0AA Ti11 O31 78.4(3)
O0AA Ti11 Ti7 87.5(2)
O0AA Ti11 Ti9 37.9(2)
O0AA Ti11 Ti10 37.4(3)
O23 Ti11 O24 78.5(3)
O23 Ti11 O29 89.5(4)
O23 Ti11 Ti7 40.5(3)
O23 Ti11 Ti9 123.7(2)
O23 Ti11 Ti10 86.7(3)
O24 Ti11 O29 161.4(3)
O24 Ti11 Ti7 38.1(2)
O24 Ti11 Ti9 85.1(3)
O24 Ti11 Ti10 124.5(3)
O29 Ti11 Ti7 128.5(3)
O29 Ti11 Ti9 89.9(2)
O29 Ti11 Ti10 39.6(2)
O30 Ti11 O0AA 173.0(4)
O30 Ti11 O23 98.1(4)
O30 Ti11 O24 96.7(4)
O30 Ti11 O29 99.1(4)
O30 Ti11 O31 96.4(4)
O30 Ti11 Ti7 99.5(3)
O30 Ti11 Ti9 137.4(3)
O30 Ti11 Ti10 138.5(3)
O31 Ti11 O23 164.0(3)
O31 Ti11 O24 93.1(4)
O31 Ti11 O29 94.9(4)
O31 Ti11 Ti7 129.8(3)
O31 Ti11 Ti9 41.1(2)
O31 Ti11 Ti10 86.9(3)
Ti7 Ti11 Ti9 107.02(9)
Ti7 Ti11 Ti10 109.89(9)
Ti10 Ti11 Ti9 59.91(7)

loop_
_geom_bond_atom_site_label_1
_geom_bond_atom_site_label_2
_geom_bond_distance
Br1 Cd1 2.5018(17)
C0AA H0AA 1.0000
C0AA C11 1.55(2)
C0AA C12 1.55(3)
C0AA O4 1.462(17)
C1 H1 1.0000
C1 C3 1.40(2)
C1 C3AA 1.56(2)
C1 O7 1.413(19)
C1AA H1AA 1.0000
C1AA C17 1.51(2)
C1AA C18 1.53(2)
C1AA O1AA 1.440(15)
C2 H2 1.0000
C2 C14 1.49(3)
C2 C15 1.38(2)
C2 O5 1.35(3)
C2AA H2AA 1.0000
C2AA C4AA 1.43(3)
C2AA C21 1.48(3)
C2AA O15 1.48(2)
C3 H3A 0.9800
C3 H3B 0.9800
C3 H3C 0.9800
C3AA H3AA 0.9800
C3AA H3AB 0.9800
C3AA H3AC 0.9800
C4AA H4AA 0.9800
C4AA H4AB 0.9800
C4AA H4AC 0.9800
C5 H5 1.0000
C5 C14 1.54(2)
C5 C15 1.43(2)
C5 O5 1.45(2)
C5AA H5AA 1.0000
C5AA C6AA 1.48(2)
C5AA C7AA 1.53(2)
C5AA O8 1.410(16)
C6AA H6AA 0.9800
C6AA H6AB 0.9800
C6AA H6AC 0.9800
C7 H7 1.0000
C7 C8 1.51(2)
C7 C9 1.52(3)
C7 O3 1.441(17)
C7AA H7AA 0.9800
C7AA H7AB 0.9800
C7AA H7AC 0.9800
C8 H8A 0.9800
C8 H8B 0.9800
C8 H8C 0.9800
C9 H9A 0.9800
C9 H9B 0.9800
C9 H9C 0.9800
C11 H11A 0.9800
C11 H11B 0.9800
C11 H11C 0.9800
C12 H12A 0.9800
C12 H12B 0.9800
C12 H12C 0.9800
C14 H14D 0.9800
C14 H14E 0.9800
C14 H14F 0.9800
C14 H14A 0.9800
C14 H14B 0.9800
C14 H14C 0.9800
C15 H15D 0.9800
C15 H15E 0.9800
C15 H15F 0.9800
C15 H15A 0.9800
C15 H15B 0.9800
C15 H15C 0.9800
C17 H17A 0.9800
C17 H17B 0.9800
C17 H17C 0.9800
C18 H18A 0.9800
C18 H18B 0.9800
C18 H18C 0.9800
C21 H21A 0.9800
C21 H21B 0.9800
C21 H21C 0.9800
C22 H22 1.0000
C22 C23 1.45(2)
C22 C24 1.54(2)
C22 O16 1.38(2)
C23 H23A 0.9800
C23 H23B 0.9800
C23 H23C 0.9800
C24 H24A 0.9800
C24 H24B 0.9800
C24 H24C 0.9800
C25 H25 1.0000
C25 C26 1.43(2)
C25 C27 1.51(3)
C25 O17 1.425(18)
C26 H26A 0.9800
C26 H26B 0.9800
C26 H26C 0.9800
C27 H27A 0.9800
C27 H27B 0.9800
C27 H27C 0.9800
C28 H28 1.0000
C28 C29 1.46(3)
C28 C30 1.56(2)
C28 O18 1.400(17)
C29 H29A 0.9800
C29 H29B 0.9800
C29 H29C 0.9800
C30 H30A 0.9800
C30 H30B 0.9800
C30 H30C 0.9800
C31 H31 1.0000
C31 C32 1.48(3)
C31 C33 1.36(2)
C31 O19 1.347(19)
C32 H32A 0.9800
C32 H32B 0.9800
C32 H32C 0.9800
C33 H33A 0.9800
C33 H33B 0.9800
C33 H33C 0.9800
C34 H34 1.0000
C34 C35 1.46(2)
C34 C36 1.430(17)
C34 O26 1.38(2)
C35 H35A 0.9800
C35 H35B 0.9800
C35 H35C 0.9800
C36 H36A 0.9800
C36 H36B 0.9800
C36 H36C 0.9800
C37 H37 1.0000
C37 C38 1.51(2)
C37 C39 1.549(17)
C37 O27 1.443(17)
C38 H38A 0.9800
C38 H38B 0.9800
C38 H38C 0.9800
C39 H39A 0.9800
C39 H39B 0.9800
C39 H39C 0.9800
C40 H40 1.0000
C40 C41 1.52(3)
C40 C42 1.44(2)
C40 O28 1.36(3)
C41 H41A 0.9800
C41 H41B 0.9800
C41 H41C 0.9800
C42 H42A 0.9800
C42 H42B 0.9800
C42 H42C 0.9800
C43 H43 1.0000
C43 C44 1.545(17)
C43 C45 1.48(2)
C43 O29 1.467(16)
C44 H44A 0.9800
C44 H44B 0.9800
C44 H44C 0.9800
C45 H45A 0.9800
C45 H45B 0.9800
C45 H45C 0.9800
C46 H46 1.0000
C46 C47 1.54(3)
C46 C48 1.49(2)
C46 O30 1.457(17)
C47 H47A 0.9800
C47 H47B 0.9800
C47 H47C 0.9800
C48 H48A 0.9800
C48 H48B 0.9800
C48 H48C 0.9800
C49 H49 1.0000
C49 C50 1.45(2)
C49 C51 1.541(18)
C49 O31 1.462(13)
C50 H50A 0.9800
C50 H50B 0.9800
C50 H50C 0.9800
C51 H51A 0.9800
C51 H51B 0.9800
C51 H51C 0.9800
Cd1 O9 2.211(8)
Cd1 O14 2.211(10)
Cd1 O20 2.351(10)
Cd1 O25 2.410(8)
Cd1 Ti4 3.221(3)
Cd1 Ti8 3.229(3)
Cd1 Ti9 3.327(3)
O0AA Ti9 1.992(8)
O0AA Ti10 1.959(9)
O0AA Ti11 1.958(8)
O1 Ti1 1.964(8)
O1 Ti2 1.994(8)
O1 Ti3 1.960(7)
O1AA Ti1 2.088(8)
O1AA Ti3 1.968(10)
O3 Ti2 1.826(8)
O4 Ti2 2.065(8)
O4 Ti3 1.963(9)
O5 Ti3 1.787(8)
O7 Ti1 1.797(11)
O8 Ti1 2.027(8)
O8 Ti2 2.016(9)
O9 Ti2 1.873(8)
O9 Ti4 1.938(9)
O10 Ti2 2.014(9)
O10 Ti4 2.020(8)
O10 Ti5 1.870(9)
O11 Ti3 2.014(10)
O11 Ti5 1.912(9)
O11 Ti6 1.959(8)
O12 Ti3 2.013(8)
O12 Ti6 1.960(10)
O12 Ti7 1.901(8)
O13 Ti1 2.004(8)
O13 Ti7 1.845(9)
O13 Ti8 2.035(8)
O14 Ti1 1.858(9)
O14 Ti8 1.945(8)
O15 Ti4 1.752(9)
O16 Ti5 1.770(10)
O17 Ti6 1.764(7)
O18 Ti7 1.764(9)
O19 Ti8 1.764(10)
O20 Ti4 1.857(9)
O20 Ti9 1.922(9)
O21 Ti4 1.958(8)
O21 Ti5 1.963(8)
O21 Ti10 1.965(8)
O22 Ti5 1.985(8)
O22 Ti6 1.917(10)
O22 Ti10 2.012(9)
O23 Ti6 1.921(8)
O23 Ti7 1.996(9)
O23 Ti11 1.991(8)
O24 Ti7 1.914(8)
O24 Ti8 1.960(9)
O24 Ti11 1.991(10)
O25 Ti8 1.857(9)
O25 Ti9 1.897(10)
O26 Ti9 1.797(8)
O27 Ti9 2.073(11)
O27 Ti10 1.987(8)
O28 Ti10 1.793(9)
O29 Ti10 2.016(8)
O29 Ti11 2.027(10)
O30 Ti11 1.747(8)
O31 Ti9 2.094(9)
O31 Ti11 1.989(8)
Ti1 Ti2 3.142(3)
Ti1 Ti3 3.126(3)
Ti1 Ti8 2.995(3)
Ti2 Ti3 3.109(3)
Ti2 Ti4 3.017(3)
Ti3 Ti6 3.069(3)
Ti4 Ti5 2.981(3)
Ti5 Ti6 2.966(3)
Ti5 Ti10 3.053(3)
Ti6 Ti7 2.986(3)
Ti7 Ti8 2.998(3)
Ti7 Ti11 3.036(3)
Ti9 Ti10 3.118(3)
Ti9 Ti11 3.133(3)
Ti10 Ti11 3.111(3)

loop_
_geom_torsion_atom_site_label_1
_geom_torsion_atom_site_label_2
_geom_torsion_atom_site_label_3
_geom_torsion_atom_site_label_4
_geom_torsion
C1 O7 Ti1 O1 -166.5(14)
C1 O7 Ti1 O1AA 157.2(13)
C1 O7 Ti1 O8 -109.4(14)
C1 O7 Ti1 O13 67.9(14)
C1 O7 Ti1 O14 -14.6(14)
C1 O7 Ti1 Ti2 -113.4(13)
C1 O7 Ti1 Ti3 159.9(12)
C1 O7 Ti1 Ti8 24.4(14)
C2 O5 Ti3 O1AA -112(4)
C2 O5 Ti3 O4 150(4)
C2 O5 Ti3 O11 58(4)
C2 O5 Ti3 O12 -20(4)
C2 O5 Ti3 Ti1 -108(4)
C2 O5 Ti3 Ti2 150(4)
C2 O5 Ti3 Ti6 19(4)
C2AA O15 Ti4 Cd1 -5(2)
C2AA O15 Ti4 O9 39(2)
C2AA O15 Ti4 O10 122(2)
C2AA O15 Ti4 O20 -55(2)
C2AA O15 Ti4 O21 -156(2)
C2AA O15 Ti4 Ti2 78(2)
C2AA O15 Ti4 Ti5 162(2)
C3 C1 O7 Ti1 -86.3(19)
C3AA C1 O7 Ti1 148.6(11)
C4AA C2AA O15 Ti4 143.5(17)
C5 O5 Ti3 O1AA -33(4)
C5 O5 Ti3 O4 -132(4)
C5 O5 Ti3 O11 136(4)
C5 O5 Ti3 O12 58(4)
C5 O5 Ti3 Ti1 -29(4)
C5 O5 Ti3 Ti2 -132(4)
C5 O5 Ti3 Ti6 97(4)
C6AA C5AA O8 Ti1 111.1(12)
C6AA C5AA O8 Ti2 -59.8(16)
C7 O3 Ti2 O1 -171.0(17)
C7 O3 Ti2 O4 -145.6(15)
C7 O3 Ti2 O8 119.5(15)
C7 O3 Ti2 O9 22.6(16)
C7 O3 Ti2 O10 -58.0(15)
C7 O3 Ti2 Ti1 125.0(15)
C7 O3 Ti2 Ti3 -146.5(14)
C7 O3 Ti2 Ti4 -15.9(16)
C7AA C5AA O8 Ti1 -121.4(12)
C7AA C5AA O8 Ti2 67.8(17)
C8 C7 O3 Ti2 -148.2(12)
C9 C7 O3 Ti2 85.1(19)
C11 C0AA O4 Ti2 -127.7(11)
C11 C0AA O4 Ti3 61(2)
C12 C0AA O4 Ti2 99.1(17)
C12 C0AA O4 Ti3 -72.5(19)
C14 C2 C15 C5 75(4)
C14 C2 O5 C5 -78(4)
C14 C2 O5 Ti3 50(5)
C14 C5 C15 C2 -61(4)
C14 C5 O5 C2 64(3)
C14 C5 O5 Ti3 -62(5)
C15 C2 C14 C5 -74(3)
C15 C2 O5 C5 76(3)
C15 C2 O5 Ti3 -156(2)
C15 C5 C14 C2 61(3)
C15 C5 O5 C2 -59(3)
C15 C5 O5 Ti3 175(2)
C17 C1AA O1AA Ti1 -61.6(15)
C17 C1AA O1AA Ti3 104.8(12)
C18 C1AA O1AA Ti1 64.4(15)
C18 C1AA O1AA Ti3 -129.2(10)
C21 C2AA O15 Ti4 13(4)
C22 O16 Ti5 O10 13(2)
C22 O16 Ti5 O11 116(2)
C22 O16 Ti5 O21 -75(2)
C22 O16 Ti5 O22 -159(2)
C22 O16 Ti5 Ti4 -32(2)
C22 O16 Ti5 Ti6 159(2)
C22 O16 Ti5 Ti10 -116(2)
C23 C22 O16 Ti5 -168(2)
C24 C22 O16 Ti5 64(3)
C25 O17 Ti6 O11 37.2(19)
C25 O17 Ti6 O12 122.8(18)
C25 O17 Ti6 O22 -47.7(19)
C25 O17 Ti6 O23 -151.1(18)
C25 O17 Ti6 Ti3 79.5(18)
C25 O17 Ti6 Ti5 -3.9(19)
C25 O17 Ti6 Ti7 164.4(17)
C26 C25 O17 Ti6 118(2)
C27 C25 O17 Ti6 -22(3)
C28 O18 Ti7 O12 -137(2)
C28 O18 Ti7 O13 -34(2)
C28 O18 Ti7 O23 139(2)
C28 O18 Ti7 O24 53(2)
C28 O18 Ti7 Ti6 -180(2)
C28 O18 Ti7 Ti8 11(2)
C28 O18 Ti7 Ti11 96(2)
C29 C28 O18 Ti7 10(3)
C30 C28 O18 Ti7 143.1(18)
C31 O19 Ti8 Cd1 -28.6(17)
C31 O19 Ti8 O13 -156.3(16)
C31 O19 Ti8 O14 -72.8(17)
C31 O19 Ti8 O24 123.3(16)
C31 O19 Ti8 O25 22.5(17)
C31 O19 Ti8 Ti1 -111.2(16)
C31 O19 Ti8 Ti7 163.8(16)
C32 C31 O19 Ti8 29(3)
C33 C31 O19 Ti8 -179.2(18)
C34 O26 Ti9 Cd1 -36(3)
C34 O26 Ti9 O0AA 136(3)
C34 O26 Ti9 O20 8(3)
C34 O26 Ti9 O25 -81(3)
C34 O26 Ti9 O27 98(3)
C34 O26 Ti9 O31 -172(3)
C34 O26 Ti9 Ti10 99(3)
C34 O26 Ti9 Ti11 -174(3)
C35 C34 O26 Ti9 -18(4)
C36 C34 O26 Ti9 103(3)
C38 C37 O27 Ti9 -107.3(15)
C38 C37 O27 Ti10 55.4(17)
C39 C37 O27 Ti9 125.3(12)
C39 C37 O27 Ti10 -72.1(16)
C40 O28 Ti10 O21 -59(4)
C40 O28 Ti10 O22 20(4)
C40 O28 Ti10 O27 -153(4)
C40 O28 Ti10 O29 109(4)
C40 O28 Ti10 Ti5 -20(4)
C40 O28 Ti10 Ti9 -152(3)
C40 O28 Ti10 Ti11 108(3)
C41 C40 O28 Ti10 -40(5)
C42 C40 O28 Ti10 -170(2)
C44 C43 O29 Ti10 -110.7(12)
C44 C43 O29 Ti11 63.6(14)
C45 C43 O29 Ti10 123.7(11)
C45 C43 O29 Ti11 -62.1(15)
C46 O30 Ti11 O23 -60(3)
C46 O30 Ti11 O24 19(3)
C46 O30 Ti11 O29 -151(3)
C46 O30 Ti11 O31 113(3)
C46 O30 Ti11 Ti7 -19(3)
C46 O30 Ti11 Ti9 109(3)
C46 O30 Ti11 Ti10 -154(3)
C47 C46 O30 Ti11 -50(4)
C48 C46 O30 Ti11 75(3)
C50 C49 O31 Ti9 58.5(17)
C50 C49 O31 Ti11 -104.4(12)
C51 C49 O31 Ti9 -67.2(15)
C51 C49 O31 Ti11 129.9(10)
Cd1 O9 Ti2 O1 -38.6(6)
Cd1 O9 Ti2 O3 138.3(6)
Cd1 O9 Ti2 O4 -95.0(15)
Cd1 O9 Ti2 O8 37.6(5)
Cd1 O9 Ti2 O10 -125.1(5)
Cd1 O9 Ti2 Ti1 -1.5(5)
Cd1 O9 Ti2 Ti3 -53.0(7)
Cd1 O9 Ti2 Ti4 -118.6(7)
Cd1 O14 Ti1 O1 38.1(6)
Cd1 O14 Ti1 O1AA 81.5(18)
Cd1 O14 Ti1 O7 -135.6(6)
Cd1 O14 Ti1 O8 -38.4(6)
Cd1 O14 Ti1 O13 124.1(6)
Cd1 O14 Ti1 Ti2 0.4(5)
Cd1 O14 Ti1 Ti3 49.8(7)
Cd1 O14 Ti1 Ti8 119.6(8)
Cd1 O20 Ti4 O9 1.8(3)
Cd1 O20 Ti4 O10 -66.4(7)
Cd1 O20 Ti4 O15 107.9(4)
Cd1 O20 Ti4 O21 -143.9(3)
Cd1 O20 Ti4 Ti2 -24.7(4)
Cd1 O20 Ti4 Ti5 -110.9(3)
Cd1 O25 Ti8 O13 70.0(7)
Cd1 O25 Ti8 O14 -1.1(4)
Cd1 O25 Ti8 O19 -108.2(4)
Cd1 O25 Ti8 O24 142.1(3)
Cd1 O25 Ti8 Ti1 25.2(4)
Cd1 O25 Ti8 Ti7 111.5(3)
Cd1 O25 Ti9 O0AA -99.5(3)
Cd1 O25 Ti9 O20 -8.5(3)
Cd1 O25 Ti9 O26 88.8(4)
Cd1 O25 Ti9 O27 -89.9(17)
Cd1 O25 Ti9 O31 -174.6(3)
Cd1 O25 Ti9 Ti10 -91.5(3)
Cd1 O25 Ti9 Ti11 -136.1(2)
O5 C2_b C14 C5_a 80(3)
O5 C2 C15 C5 -78(4)
O5 C5 C14 C2 -60(3)
O5 C5 C15 C2 57(3)
Ti1 O13 Ti7 O12 -19.9(7)
Ti1 O13 Ti7 O18 -133.6(7)
Ti1 O13 Ti7 O23 58.0(10)
Ti1 O13 Ti7 O24 119.4(7)
Ti1 O13 Ti7 Ti6 12.2(8)
Ti1 O13 Ti7 Ti8 111.8(8)
Ti1 O13 Ti7 Ti11 96.8(6)
Ti2 O10 Ti5 O11 21.2(7)
Ti2 O10 Ti5 O16 134.2(7)
Ti2 O10 Ti5 O21 -119.6(7)
Ti2 O10 Ti5 O22 -58.2(9)
Ti2 O10 Ti5 Ti4 -111.9(7)
Ti2 O10 Ti5 Ti6 -11.9(7)
Ti2 O10 Ti5 Ti10 -96.8(6)
Ti4 O9 Ti2 O1 80.0(4)
Ti4 O9 Ti2 O3 -103.1(5)
Ti4 O9 Ti2 O4 23.7(17)
Ti4 O9 Ti2 O8 156.3(4)
Ti4 O9 Ti2 O10 -6.5(4)
Ti4 O9 Ti2 Ti1 117.1(3)
Ti4 O9 Ti2 Ti3 65.7(5)
Ti4 O10 Ti5 O11 133.0(4)
Ti4 O10 Ti5 O16 -113.9(5)
Ti4 O10 Ti5 O21 -7.8(4)
Ti4 O10 Ti5 O22 53.7(7)
Ti4 O10 Ti5 Ti6 100.0(3)
Ti4 O10 Ti5 Ti10 15.1(4)
Ti8 O13 Ti7 O12 -131.7(4)
Ti8 O13 Ti7 O18 114.6(4)
Ti8 O13 Ti7 O23 -53.8(7)
Ti8 O13 Ti7 O24 7.6(4)
Ti8 O13 Ti7 Ti6 -99.6(3)
Ti8 O13 Ti7 Ti11 -15.1(4)
Ti8 O14 Ti1 O1 -81.5(5)
Ti8 O14 Ti1 O1AA -38(2)
Ti8 O14 Ti1 O7 104.9(5)
Ti8 O14 Ti1 O8 -157.9(5)
Ti8 O14 Ti1 O13 4.5(5)
Ti8 O14 Ti1 Ti2 -119.1(4)
Ti8 O14 Ti1 Ti3 -69.8(6)
Ti8 O25 Ti9 Cd1 113.7(8)
Ti8 O25 Ti9 O0AA 14.2(7)
Ti8 O25 Ti9 O20 105.2(7)
Ti8 O25 Ti9 O26 -157.5(7)
Ti8 O25 Ti9 O27 24(2)
Ti8 O25 Ti9 O31 -61.0(7)
Ti8 O25 Ti9 Ti10 22.2(9)
Ti8 O25 Ti9 Ti11 -22.5(7)
Ti9 O20 Ti4 Cd1 118.2(9)
Ti9 O20 Ti4 O9 120.0(8)
Ti9 O20 Ti4 O10 51.8(12)
Ti9 O20 Ti4 O15 -133.9(7)
Ti9 O20 Ti4 O21 -25.7(8)
Ti9 O20 Ti4 Ti2 93.5(8)
Ti9 O20 Ti4 Ti5 7.3(9)
Ti9 O25 Ti8 Cd1 -114.7(8)
Ti9 O25 Ti8 O13 -44.8(11)
Ti9 O25 Ti8 O14 -115.8(7)
Ti9 O25 Ti8 O19 137.1(7)
Ti9 O25 Ti8 O24 27.3(7)
Ti9 O25 Ti8 Ti1 -89.5(7)
Ti9 O25 Ti8 Ti7 -3.3(8)
